data_7133437
loop_
_publ_author_name
'Meena, Shivam A.'
'Thakur, Deepika'
'Nandy, Abhijit'
'Ranjan, Rahul'
'Rai, Anubhav'
'Banerjee, Shibdas'
'Verma, Akhilesh K.'

_publ_section_title
;
 Transition-metal free, radical oxidation of 1,6-enyne cyclopropanation:
 synthesis of aza-bicyclo[4.1.0]heptane derivatives.
;
_journal_issue 69
_journal_name_full 'Chemical communications (Cambridge, England)'
_journal_page_first 9230
_journal_page_last 9233
_journal_paper_doi 10.1039/d4cc02639j
_journal_volume 60
_journal_year 2024
_chemical_absolute_configuration ad
_chemical_formula_moiety 'C19 H15 N O3'
_chemical_formula_sum 'C19 H15 N O3'
_chemical_formula_weight 305.32
_chemical_name_systematic SMT-238
_space_group_crystal_system monoclinic
_space_group_IT_number 4
_space_group_name_Hall 'P 2yb'
_space_group_name_H-M_alt 'P 1 21 1'
_atom_sites_solution_hydrogens geom
_atom_sites_solution_primary dual
_audit_creation_date 2024-04-24
_audit_creation_method
;
Olex2 1.3
(compiled 2020.11.12 svn.r5f609507 for OlexSys, GUI svn.r6408)
;
_audit_update_record
;
2024-04-24 deposited with the CCDC.	2024-07-31 downloaded from the CCDC.
;
_cell_angle_alpha 90
_cell_angle_beta 112.449(6)
_cell_angle_gamma 90
_cell_formula_units_Z 2
_cell_length_a 10.2750(5)
_cell_length_b 6.3644(3)
_cell_length_c 12.1715(6)
_cell_measurement_reflns_used 4418
_cell_measurement_temperature 100.00(10)
_cell_measurement_theta_max 29.9740
_cell_measurement_theta_min 3.4490
_cell_volume 735.63(7)
_computing_cell_refinement 'CrysAlisPro 1.171.42.69a (Rigaku OD, 2022)'
_computing_data_collection 'CrysAlisPro 1.171.42.69a (Rigaku OD, 2022)'
_computing_data_reduction 'CrysAlisPro 1.171.42.69a (Rigaku OD, 2022)'
_computing_molecular_graphics 'Olex2 1.3 (Dolomanov et al., 2009)'
_computing_publication_material 'Olex2 1.3 (Dolomanov et al., 2009)'
_computing_structure_refinement 'SHELXL 2016/4 (Sheldrick, 2015)'
_computing_structure_solution 'SHELXT 2014/5 (Sheldrick, 2014)'
_diffrn_ambient_environment N~2~
_diffrn_ambient_temperature 100.00(10)
_diffrn_detector 'Hybrid Pixel Array Detector'
_diffrn_detector_area_resol_mean 10.0000
_diffrn_detector_type HyPix
_diffrn_measured_fraction_theta_full 0.998
_diffrn_measured_fraction_theta_max 0.998
_diffrn_measurement_details
;
List of Runs (angles in degrees, time in seconds):

  # Type    Start    End  Width  t~exp~   \w     \q     \k     \f   Frames
#--------------------------------------------------------------------------
  1  \w      3.00  76.00   0.50    1.33    --    5.83  23.00 115.00  146
  2  \w      6.00  32.00   0.50    1.33    --    5.83  38.00 -60.00   52
  3  \w     35.00  61.00   0.50    1.33    --    5.83  38.00 -60.00   52
  4  \w      1.00  79.00   0.50    1.33    --    5.83  38.00-180.00  156
  5  \w    -35.00  18.00   0.50    1.33    --    5.83 -23.00 -49.00  106
  6  \w    -67.00 -42.00   0.50    1.33    --    5.83 -23.00 -49.00   50
  7  \w    -17.00   9.00   0.50    1.33    --   -5.68 -99.00  90.00   52
;
_diffrn_measurement_device 'four-circle diffractometer'
_diffrn_measurement_device_type 'XtaLAB Synergy, Single source at home/near, HyPix'
_diffrn_measurement_method '\w scans'
_diffrn_orient_matrix_type 'CrysAlisPro convention (1999,Acta A55,543-557)'
_diffrn_orient_matrix_UB_11 -0.0633302000
_diffrn_orient_matrix_UB_12 -0.0284544000
_diffrn_orient_matrix_UB_13 -0.0475052000
_diffrn_orient_matrix_UB_21 -0.0326476000
_diffrn_orient_matrix_UB_22 -0.0178991000
_diffrn_orient_matrix_UB_23 0.0410388000
_diffrn_orient_matrix_UB_31 -0.0224894000
_diffrn_orient_matrix_UB_32 0.1062453000
_diffrn_orient_matrix_UB_33 -0.0058392000
_diffrn_radiation_monochromator mirror
_diffrn_radiation_probe x-ray
_diffrn_radiation_type 'Mo K\a'
_diffrn_radiation_wavelength 0.71073
_diffrn_reflns_av_R_equivalents 0.0310
_diffrn_reflns_av_unetI/netI 0.0364
_diffrn_reflns_Laue_measured_fraction_full 0.998
_diffrn_reflns_Laue_measured_fraction_max 0.998
_diffrn_reflns_limit_h_max 12
_diffrn_reflns_limit_h_min -12
_diffrn_reflns_limit_k_max 7
_diffrn_reflns_limit_k_min -7
_diffrn_reflns_limit_l_max 13
_diffrn_reflns_limit_l_min -15
_diffrn_reflns_number 7187
_diffrn_reflns_point_group_measured_fraction_full 0.967
_diffrn_reflns_point_group_measured_fraction_max 0.959
_diffrn_reflns_theta_full 25.242
_diffrn_reflns_theta_max 26.356
_diffrn_reflns_theta_min 3.294
_diffrn_source 'micro-focus sealed X-ray tube'
_diffrn_source_type 'PhotonJet (Mo) X-ray Source'
_exptl_absorpt_coefficient_mu 0.094
_exptl_absorpt_correction_T_max 1.00000
_exptl_absorpt_correction_T_min 0.81656
_exptl_absorpt_correction_type multi-scan
_exptl_absorpt_process_details
;
CrysAlisPro 1.171.42.69a (Rigaku Oxford Diffraction, 2022)
Empirical absorption correction using spherical harmonics,
implemented in SCALE3 ABSPACK scaling algorithm.
;
_exptl_crystal_colour 'clear whiteish colourless'
_exptl_crystal_colour_lustre clear
_exptl_crystal_colour_modifier whiteish
_exptl_crystal_colour_primary colourless
_exptl_crystal_density_diffrn 1.378
_exptl_crystal_description needle
_exptl_crystal_F_000 320
_refine_diff_density_max 0.193
_refine_diff_density_min -0.161
_refine_diff_density_rms 0.035
_refine_ls_abs_structure_details
;
 Flack x determined using 1069 quotients [(I+)-(I-)]/[(I+)+(I-)]
 (Parsons, Flack and Wagner, Acta Cryst. B69 (2013) 249-259).
;
_refine_ls_abs_structure_Flack -0.1(7)
_refine_ls_extinction_coef 0.010(4)
_refine_ls_extinction_expression Fc^*^=kFc[1+0.001xFc^2^\l^3^/sin(2\q)]^-1/4^
_refine_ls_extinction_method 'SHELXL-2016/4 (Sheldrick 2016)'
_refine_ls_goodness_of_fit_ref 1.069
_refine_ls_hydrogen_treatment constr
_refine_ls_matrix_type full
_refine_ls_number_parameters 210
_refine_ls_number_reflns 2879
_refine_ls_number_restraints 1
_refine_ls_restrained_S_all 1.069
_refine_ls_R_factor_all 0.0390
_refine_ls_R_factor_gt 0.0355
_refine_ls_shift/su_max 0.000
_refine_ls_shift/su_mean 0.000
_refine_ls_structure_factor_coef Fsqd
_refine_ls_weighting_details 'w=1/[\s^2^(Fo^2^)+(0.0323P)^2^+0.1490P] where P=(Fo^2^+2Fc^2^)/3'
_refine_ls_weighting_scheme calc
_refine_ls_wR_factor_gt 0.0813
_refine_ls_wR_factor_ref 0.0832
_reflns_Friedel_coverage 0.755
_reflns_Friedel_fraction_full 0.929
_reflns_Friedel_fraction_max 0.911
_reflns_number_gt 2686
_reflns_number_total 2879
_reflns_threshold_expression 'I > 2\s(I)'
_cod_data_source_file d4cc02639j2.cif
_cod_data_source_block smt-238_auto
_cod_depositor_comments 'Adding full bibliography for 7133436--7133438.cif.'
_cod_database_code 7133437
_shelx_shelxl_version_number 2016/4
_chemical_oxdiff_formula 'C H N O I'
_chemical_oxdiff_usercomment 18-04-2023
_shelx_space_group_comment
;
The symmetry employed for this shelxl refinement is uniquely defined
by the following loop, which should always be used as a source of
symmetry information in preference to the above space-group names.
They are only intended as comments.
;
_reflns_odcompleteness_completeness 99.82
_reflns_odcompleteness_iscentric 1
_reflns_odcompleteness_theta 26.32
_olex2_refinement_description
;
1. Fixed Uiso
 At 1.2 times of:
  All C(H) groups, All C(H,H) groups
 At 1.5 times of:
  All C(H,H,H) groups
2.a Secondary CH2 refined with riding coordinates:
 C00M(H00K,H00L)
2.b Aromatic/amide H refined with riding coordinates:
 C006(H006), C008(H008), C00D(H00D), C00E(H00E), C00F(H00F), C00G(H00G),
 C00H(H00H), C00I(H00I), C00J(H00J), C00N(H00N)
2.c Idealised Me refined as rotating group:
 C00L(H00A,H00B,H00C)
;
_olex2_submission_original_sample_id SMT-238
_olex2_submission_special_instructions 'No special instructions were received'
_oxdiff_exptl_absorpt_empirical_details
;
Empirical correction (ABSPACK) includes:
- Absorption correction using spherical harmonics
- Frame scaling
;
_oxdiff_exptl_absorpt_empirical_full_max 1.513
_oxdiff_exptl_absorpt_empirical_full_min 0.776

loop_
_space_group_symop_operation_xyz
'x, y, z'
'-x, y+1/2, -z'

loop_
_atom_site_label
_atom_site_type_symbol
_atom_site_fract_x
_atom_site_fract_y
_atom_site_fract_z
_atom_site_U_iso_or_equiv
_atom_site_adp_type
_atom_site_occupancy
_atom_site_site_symmetry_order
_atom_site_calc_flag
_atom_site_refinement_flags_posn
_atom_site_refinement_flags_adp
_atom_site_refinement_flags_occupancy
_atom_site_disorder_assembly
_atom_site_disorder_group
O001 O 0.00144(18) -0.3281(3) -0.45904(14) 0.0286(4) Uani 1 1 d . . . . .
O002 O -0.26080(19) -0.6469(3) -0.27885(15) 0.0314(4) Uani 1 1 d . . . . .
O003 O -0.36884(19) -0.8838(3) -0.48462(15) 0.0298(4) Uani 1 1 d . . . . .
N004 N -0.1367(2) -0.4602(3) -0.36690(17) 0.0244(5) Uani 1 1 d . . . . .
C005 C -0.3246(3) -0.7082(4) -0.4871(2) 0.0232(5) Uani 1 1 d . . . . .
C006 C 0.0803(3) -0.1141(4) -0.0557(2) 0.0272(6) Uani 1 1 d . . . . .
H006 H 0.127597 -0.036318 0.014994 0.033 Uiso 1 1 calc R U . . .
C007 C -0.0596(3) -0.3439(4) -0.2589(2) 0.0240(5) Uani 1 1 d . . . . .
C008 C -0.0367(3) -0.0306(4) -0.1446(2) 0.0279(6) Uani 1 1 d . . . . .
H008 H -0.068727 0.105958 -0.135726 0.034 Uiso 1 1 calc R U . . .
C009 C -0.2280(2) -0.4335(4) -0.5870(2) 0.0233(5) Uani 1 1 d . . . . .
C00A C -0.2394(3) -0.6026(4) -0.3670(2) 0.0253(5) Uani 1 1 d . . . . .
C00B C -0.1100(3) -0.4065(4) -0.4701(2) 0.0236(5) Uani 1 1 d . . . . .
C00C C -0.4218(3) -0.7033(4) -0.7114(2) 0.0227(5) Uani 1 1 d . . . . .
C00D C -0.5593(3) -0.6520(4) -0.7837(2) 0.0270(6) Uani 1 1 d . . . . .
H00D H -0.606466 -0.541433 -0.761611 0.032 Uiso 1 1 calc R U . . .
C00E C -0.3543(3) -0.8645(4) -0.7460(2) 0.0263(5) Uani 1 1 d . . . . .
H00E H -0.260691 -0.902249 -0.696621 0.032 Uiso 1 1 calc R U . . .
C00F C -0.1078(3) -0.1458(4) -0.2472(2) 0.0256(5) Uani 1 1 d . . . . .
H00F H -0.188415 -0.088994 -0.308582 0.031 Uiso 1 1 calc R U . . .
C00G C 0.0578(3) -0.4294(4) -0.1709(2) 0.0281(6) Uani 1 1 d . . . . .
H00G H 0.089628 -0.566222 -0.179542 0.034 Uiso 1 1 calc R U . . .
C00H C -0.4228(3) -0.9706(4) -0.8519(2) 0.0286(6) Uani 1 1 d . . . . .
H00H H -0.375033 -1.078055 -0.875872 0.034 Uiso 1 1 calc R U . . .
C00I C -0.5606(3) -0.9205(4) -0.9232(2) 0.0277(6) Uani 1 1 d . . . . .
H00I H -0.608228 -0.994601 -0.995172 0.033 Uiso 1 1 calc R U . . .
C00J C 0.1283(3) -0.3110(5) -0.0697(2) 0.0297(6) Uani 1 1 d . . . . .
H00J H 0.210588 -0.366055 -0.009336 0.036 Uiso 1 1 calc R U . . .
C00K C -0.3473(3) -0.5894(4) -0.5966(2) 0.0230(5) Uani 1 1 d . . . . .
C00L C -0.1870(3) -0.4064(4) -0.6925(2) 0.0245(5) Uani 1 1 d . . . . .
H00A H -0.139461 -0.270967 -0.686709 0.037 Uiso 1 1 calc R U . . .
H00B H -0.271683 -0.410358 -0.765841 0.037 Uiso 1 1 calc R U . . .
H00C H -0.123324 -0.520175 -0.693690 0.037 Uiso 1 1 calc R U . . .
C00M C -0.3683(2) -0.3539(4) -0.5907(2) 0.0247(5) Uani 1 1 d . . . . .
H00K H -0.430968 -0.282691 -0.664222 0.030 Uiso 1 1 calc R U . . .
H00L H -0.371773 -0.296169 -0.516351 0.030 Uiso 1 1 calc R U . . .
C00N C -0.6277(3) -0.7621(4) -0.8882(2) 0.0307(6) Uani 1 1 d . . . . .
H00N H -0.722289 -0.727698 -0.936564 0.037 Uiso 1 1 calc R U . . .

loop_
_atom_site_aniso_label
_atom_site_aniso_U_11
_atom_site_aniso_U_22
_atom_site_aniso_U_33
_atom_site_aniso_U_23
_atom_site_aniso_U_13
_atom_site_aniso_U_12
O001 0.0217(9) 0.0365(10) 0.0290(9) -0.0038(8) 0.0113(8) -0.0082(8)
O002 0.0353(11) 0.0369(10) 0.0261(9) -0.0005(8) 0.0165(8) -0.0070(9)
O003 0.0305(10) 0.0295(10) 0.0312(9) -0.0026(7) 0.0137(8) -0.0081(8)
N004 0.0225(11) 0.0288(11) 0.0239(10) -0.0042(9) 0.0110(9) -0.0050(9)
C005 0.0179(12) 0.0274(13) 0.0267(13) -0.0025(10) 0.0113(10) -0.0016(10)
C006 0.0274(14) 0.0334(14) 0.0218(12) -0.0062(10) 0.0104(10) -0.0093(11)
C007 0.0224(12) 0.0303(13) 0.0227(12) -0.0042(10) 0.0121(10) -0.0057(10)
C008 0.0333(15) 0.0265(13) 0.0293(14) -0.0036(10) 0.0179(12) -0.0019(11)
C009 0.0205(12) 0.0249(12) 0.0240(11) 0.0017(10) 0.0080(10) -0.0016(10)
C00A 0.0229(13) 0.0271(13) 0.0279(13) -0.0008(10) 0.0121(10) -0.0006(10)
C00B 0.0222(12) 0.0232(12) 0.0264(12) -0.0040(10) 0.0102(10) -0.0003(10)
C00C 0.0209(13) 0.0236(13) 0.0224(12) 0.0026(10) 0.0071(10) -0.0025(10)
C00D 0.0206(12) 0.0246(13) 0.0331(13) -0.0011(10) 0.0073(11) 0.0008(10)
C00E 0.0181(12) 0.0290(14) 0.0274(12) -0.0008(10) 0.0039(10) 0.0019(10)
C00F 0.0227(13) 0.0330(14) 0.0210(12) 0.0010(10) 0.0085(10) 0.0004(11)
C00G 0.0259(13) 0.0298(14) 0.0307(13) -0.0002(11) 0.0134(11) 0.0013(11)
C00H 0.0273(14) 0.0286(14) 0.0301(13) -0.0052(11) 0.0112(11) 0.0006(11)
C00I 0.0262(13) 0.0290(13) 0.0243(12) -0.0032(10) 0.0056(10) -0.0074(11)
C00J 0.0236(13) 0.0396(15) 0.0246(12) 0.0033(11) 0.0077(10) -0.0001(11)
C00K 0.0186(12) 0.0238(13) 0.0255(12) -0.0005(10) 0.0072(10) -0.0009(9)
C00L 0.0243(13) 0.0272(13) 0.0226(11) 0.0016(10) 0.0096(10) -0.0003(10)
C00M 0.0235(13) 0.0225(12) 0.0290(12) -0.0015(10) 0.0109(10) -0.0002(10)
C00N 0.0207(14) 0.0301(15) 0.0320(14) 0.0026(11) -0.0001(11) 0.0001(10)

loop_
_atom_type_symbol
_atom_type_description
_atom_type_scat_dispersion_real
_atom_type_scat_dispersion_imag
_atom_type_scat_source
C C 0.0033 0.0016 'International Tables Vol C Tables 4.2.6.8 and 6.1.1.4'
H H 0.0000 0.0000 'International Tables Vol C Tables 4.2.6.8 and 6.1.1.4'
N N 0.0061 0.0033 'International Tables Vol C Tables 4.2.6.8 and 6.1.1.4'
O O 0.0106 0.0060 'International Tables Vol C Tables 4.2.6.8 and 6.1.1.4'

loop_
_geom_angle_atom_site_label_1
_geom_angle_atom_site_label_2
_geom_angle_atom_site_label_3
_geom_angle
_geom_angle_site_symmetry_1
_geom_angle_site_symmetry_3
_geom_angle_publ_flag
C00A N004 C007 118.99(19) . . ?
C00A N004 C00B 123.84(19) . . ?
C00B N004 C007 116.93(19) . . ?
O003 C005 C00A 117.5(2) . . ?
O003 C005 C00K 124.4(2) . . ?
C00K C005 C00A 118.1(2) . . ?
C008 C006 H006 120.1 . . ?
C008 C006 C00J 119.9(2) . . ?
C00J C006 H006 120.1 . . ?
C00F C007 N004 117.7(2) . . ?
C00F C007 C00G 121.4(2) . . ?
C00G C007 N004 120.9(2) . . ?
C006 C008 H008 119.9 . . ?
C006 C008 C00F 120.2(2) . . ?
C00F C008 H008 119.9 . . ?
C00B C009 C00K 118.7(2) . . ?
C00B C009 C00L 114.3(2) . . ?
C00B C009 C00M 114.2(2) . . ?
C00L C009 C00K 118.8(2) . . ?
C00L C009 C00M 120.7(2) . . ?
C00M C009 C00K 59.60(15) . . ?
O002 C00A N004 123.1(2) . . ?
O002 C00A C005 120.7(2) . . ?
N004 C00A C005 116.2(2) . . ?
O001 C00B N004 119.6(2) . . ?
O001 C00B C009 123.1(2) . . ?
N004 C00B C009 117.0(2) . . ?
C00D C00C C00E 119.1(2) . . ?
C00D C00C C00K 120.8(2) . . ?
C00E C00C C00K 120.2(2) . . ?
C00C C00D H00D 120.0 . . ?
C00N C00D C00C 120.0(2) . . ?
C00N C00D H00D 120.0 . . ?
C00C C00E H00E 119.8 . . ?
C00H C00E C00C 120.4(2) . . ?
C00H C00E H00E 119.8 . . ?
C007 C00F C008 119.2(2) . . ?
C007 C00F H00F 120.4 . . ?
C008 C00F H00F 120.4 . . ?
C007 C00G H00G 120.7 . . ?
C007 C00G C00J 118.6(2) . . ?
C00J C00G H00G 120.7 . . ?
C00E C00H H00H 119.9 . . ?
C00I C00H C00E 120.3(2) . . ?
C00I C00H H00H 119.9 . . ?
C00H C00I H00I 120.4 . . ?
C00N C00I C00H 119.2(2) . . ?
C00N C00I H00I 120.4 . . ?
C006 C00J C00G 120.8(2) . . ?
C006 C00J H00J 119.6 . . ?
C00G C00J H00J 119.6 . . ?
C005 C00K C009 114.5(2) . . ?
C005 C00K C00C 116.4(2) . . ?
C005 C00K C00M 116.1(2) . . ?
C00C C00K C009 119.2(2) . . ?
C00C C00K C00M 119.3(2) . . ?
C00M C00K C009 59.08(15) . . ?
C009 C00L H00A 109.5 . . ?
C009 C00L H00B 109.5 . . ?
C009 C00L H00C 109.5 . . ?
H00A C00L H00B 109.5 . . ?
H00A C00L H00C 109.5 . . ?
H00B C00L H00C 109.5 . . ?
C009 C00M C00K 61.32(16) . . ?
C009 C00M H00K 117.6 . . ?
C009 C00M H00L 117.6 . . ?
C00K C00M H00K 117.6 . . ?
C00K C00M H00L 117.6 . . ?
H00K C00M H00L 114.7 . . ?
C00D C00N H00N 119.5 . . ?
C00I C00N C00D 121.0(2) . . ?
C00I C00N H00N 119.5 . . ?

loop_
_geom_bond_atom_site_label_1
_geom_bond_atom_site_label_2
_geom_bond_distance
_geom_bond_site_symmetry_2
_geom_bond_publ_flag
O001 C00B 1.208(3) . ?
O002 C00A 1.208(3) . ?
O003 C005 1.211(3) . ?
N004 C007 1.452(3) . ?
N004 C00A 1.390(3) . ?
N004 C00B 1.426(3) . ?
C005 C00A 1.542(3) . ?
C005 C00K 1.471(3) . ?
C006 H006 0.9500 . ?
C006 C008 1.380(4) . ?
C006 C00J 1.381(4) . ?
C007 C00F 1.381(4) . ?
C007 C00G 1.382(3) . ?
C008 H008 0.9500 . ?
C008 C00F 1.391(3) . ?
C009 C00B 1.486(3) . ?
C009 C00K 1.546(3) . ?
C009 C00L 1.507(3) . ?
C009 C00M 1.512(3) . ?
C00C C00D 1.388(3) . ?
C00C C00E 1.391(3) . ?
C00C C00K 1.499(3) . ?
C00D H00D 0.9500 . ?
C00D C00N 1.386(4) . ?
C00E H00E 0.9500 . ?
C00E C00H 1.386(3) . ?
C00F H00F 0.9500 . ?
C00G H00G 0.9500 . ?
C00G C00J 1.389(4) . ?
C00H H00H 0.9500 . ?
C00H C00I 1.386(4) . ?
C00I H00I 0.9500 . ?
C00I C00N 1.377(4) . ?
C00J H00J 0.9500 . ?
C00K C00M 1.520(3) . ?
C00L H00A 0.9800 . ?
C00L H00B 0.9800 . ?
C00L H00C 0.9800 . ?
C00M H00K 0.9900 . ?
C00M H00L 0.9900 . ?
C00N H00N 0.9500 . ?

loop_
_geom_torsion_atom_site_label_1
_geom_torsion_atom_site_label_2
_geom_torsion_atom_site_label_3
_geom_torsion_atom_site_label_4
_geom_torsion
_geom_torsion_site_symmetry_1
_geom_torsion_site_symmetry_2
_geom_torsion_site_symmetry_3
_geom_torsion_site_symmetry_4
_geom_torsion_publ_flag
O003 C005 C00A O002 -28.5(4) . . . . ?
O003 C005 C00A N004 150.0(2) . . . . ?
O003 C005 C00K C009 -150.0(2) . . . . ?
O003 C005 C00K C00C -4.5(4) . . . . ?
O003 C005 C00K C00M 143.9(2) . . . . ?
N004 C007 C00F C008 179.7(2) . . . . ?
N004 C007 C00G C00J 179.6(2) . . . . ?
C005 C00K C00M C009 104.1(2) . . . . ?
C006 C008 C00F C007 -0.1(4) . . . . ?
C007 N004 C00A O002 -5.8(4) . . . . ?
C007 N004 C00A C005 175.6(2) . . . . ?
C007 N004 C00B O001 25.2(3) . . . . ?
C007 N004 C00B C009 -149.5(2) . . . . ?
C007 C00G C00J C006 1.6(4) . . . . ?
C008 C006 C00J C00G -2.0(4) . . . . ?
C00A N004 C007 C00F -95.0(3) . . . . ?
C00A N004 C007 C00G 84.9(3) . . . . ?
C00A N004 C00B O001 -160.4(2) . . . . ?
C00A N004 C00B C009 24.9(3) . . . . ?
C00A C005 C00K C009 30.3(3) . . . . ?
C00A C005 C00K C00C 175.9(2) . . . . ?
C00A C005 C00K C00M -35.8(3) . . . . ?
C00B N004 C007 C00F 79.6(3) . . . . ?
C00B N004 C007 C00G -100.5(3) . . . . ?
C00B N004 C00A O002 179.9(2) . . . . ?
C00B N004 C00A C005 1.3(3) . . . . ?
C00B C009 C00K C005 -4.2(3) . . . . ?
C00B C009 C00K C00C -148.7(2) . . . . ?
C00B C009 C00K C00M 102.7(2) . . . . ?
C00B C009 C00M C00K -110.3(2) . . . . ?
C00C C00D C00N C00I -1.1(4) . . . . ?
C00C C00E C00H C00I -1.6(4) . . . . ?
C00C C00K C00M C009 -108.4(2) . . . . ?
C00D C00C C00E C00H 0.8(4) . . . . ?
C00D C00C C00K C005 108.1(3) . . . . ?
C00D C00C C00K C009 -108.0(3) . . . . ?
C00D C00C C00K C00M -39.2(3) . . . . ?
C00E C00C C00D C00N 0.5(4) . . . . ?
C00E C00C C00K C005 -70.9(3) . . . . ?
C00E C00C C00K C009 72.9(3) . . . . ?
C00E C00C C00K C00M 141.7(2) . . . . ?
C00E C00H C00I C00N 1.0(4) . . . . ?
C00F C007 C00G C00J -0.5(4) . . . . ?
C00G C007 C00F C008 -0.2(4) . . . . ?
C00H C00I C00N C00D 0.3(4) . . . . ?
C00J C006 C008 C00F 1.2(4) . . . . ?
C00K C005 C00A O002 151.1(2) . . . . ?
C00K C005 C00A N004 -30.3(3) . . . . ?
C00K C009 C00B O001 162.6(2) . . . . ?
C00K C009 C00B N004 -23.0(3) . . . . ?
C00K C00C C00D C00N -178.5(2) . . . . ?
C00K C00C C00E C00H 179.9(2) . . . . ?
C00L C009 C00B O001 14.5(4) . . . . ?
C00L C009 C00B N004 -171.0(2) . . . . ?
C00L C009 C00K C005 142.4(2) . . . . ?
C00L C009 C00K C00C -2.0(3) . . . . ?
C00L C009 C00K C00M -110.6(2) . . . . ?
C00L C009 C00M C00K 107.5(2) . . . . ?
C00M C009 C00B O001 -130.2(2) . . . . ?
C00M C009 C00B N004 44.3(3) . . . . ?
C00M C009 C00K C005 -106.9(2) . . . . ?
C00M C009 C00K C00C 108.6(3) . . . . ?
